data_4320768
loop_
_publ_author_name
'Youngjin Kang'
'Shim Sung Lee'
'Ki-Min Park'
'Seung Hee Lee'
'Sang Ook Kang'
'Jaejung Ko'

_publ_section_title
;
 Self-Assembly of One-Dimensional Coordination Polymers from AgX (X =
 CF3SO3-, ClO4-, and NO3-) and 2-Aminomethylpyridinedipropionitrile
 (2-AMPDPN)
;
_journal_name_full 'Inorganic Chemistry'
_journal_page_first 7027
_journal_page_last 7031
_journal_paper_doi 10.1021/ic0105765
_journal_volume 40
_journal_year 2001
_chemical_formula_sum 'C15 H17 Ag F3 N5 O3 S'
_chemical_formula_weight 512.27
_chemical_name_systematic
;
  ?
;
_space_group_IT_number 14
_symmetry_cell_setting monoclinic
_symmetry_space_group_name_Hall '-P 2ybc'
_symmetry_space_group_name_H-M 'P 1 21/c 1'
_atom_sites_solution_hydrogens geom
_atom_sites_solution_primary direct
_atom_sites_solution_secondary difmap
_audit_creation_method SHELXL-97
_cell_angle_alpha 90.00
_cell_angle_beta 99.825(3)
_cell_angle_gamma 90.00
_cell_formula_units_Z 4
_cell_length_a 10.7590(15)
_cell_length_b 12.7771(18)
_cell_length_c 14.927(2)
_cell_measurement_reflns_used 12908
_cell_measurement_temperature 298(2)
_cell_measurement_theta_max 28.29
_cell_measurement_theta_min 2.11
_cell_volume 2021.9(5)
_computing_cell_refinement 'Bruker SMART'
_computing_data_collection 'Bruker SMART'
_computing_data_reduction 'Bruker SHELXTL'
_computing_molecular_graphics 'Bruker SHELXTL'
_computing_publication_material 'Bruker SHELXTL'
_computing_structure_refinement 'SHELXL-97 (Sheldrick, 1997)'
_computing_structure_solution 'SHELXS-97 (Sheldrick, 1990)'
_diffrn_ambient_temperature 298(2)
_diffrn_measured_fraction_theta_full 0.966
_diffrn_measured_fraction_theta_max 0.966
_diffrn_measurement_device_type 'CCD area detector'
_diffrn_measurement_method 'phi and omega scans'
_diffrn_radiation_monochromator graphite
_diffrn_radiation_source 'fine-focus sealed tube'
_diffrn_radiation_type MoK\a
_diffrn_radiation_wavelength 0.71073
_diffrn_reflns_av_R_equivalents 0.0453
_diffrn_reflns_av_sigmaI/netI 0.0364
_diffrn_reflns_limit_h_max 14
_diffrn_reflns_limit_h_min -14
_diffrn_reflns_limit_k_max 16
_diffrn_reflns_limit_k_min -16
_diffrn_reflns_limit_l_max 19
_diffrn_reflns_limit_l_min -11
_diffrn_reflns_number 12908
_diffrn_reflns_theta_full 28.29
_diffrn_reflns_theta_max 28.29
_diffrn_reflns_theta_min 2.11
_exptl_absorpt_coefficient_mu 1.152
_exptl_absorpt_correction_type none
_exptl_crystal_colour colorless
_exptl_crystal_density_diffrn 1.683
_exptl_crystal_density_method 'not measured'
_exptl_crystal_description block
_exptl_crystal_F_000 1024
_exptl_crystal_size_max 0.30
_exptl_crystal_size_mid 0.40
_exptl_crystal_size_min 0.50
_refine_diff_density_max 0.922
_refine_diff_density_min -0.669
_refine_diff_density_rms 0.084
_refine_ls_extinction_method none
_refine_ls_goodness_of_fit_ref 1.033
_refine_ls_hydrogen_treatment mixed
_refine_ls_matrix_type full
_refine_ls_number_parameters 253
_refine_ls_number_reflns 4850
_refine_ls_number_restraints 0
_refine_ls_restrained_S_all 1.033
_refine_ls_R_factor_all 0.0650
_refine_ls_R_factor_gt 0.0441
_refine_ls_shift/su_max 0.001
_refine_ls_shift/su_mean 0.000
_refine_ls_structure_factor_coef Fsqd
_refine_ls_weighting_details 'calc w=1/[\s^2^(Fo^2^)+(0.0791P)^2^+0.6187P] where P=(Fo^2^+2Fc^2^)/3'
_refine_ls_weighting_scheme calc
_refine_ls_wR_factor_gt 0.1225
_refine_ls_wR_factor_ref 0.1349
_reflns_number_gt 3526
_reflns_number_total 4850
_reflns_threshold_expression >2sigma(I)
_cod_data_source_file ic0105765_1.cif
_cod_data_source_block kjj9
_cod_depositor_comments
;
The following automatic conversions were performed:

'_symmetry_cell_setting' value 'Monoclinic' changed to 'monoclinic'
according to the built-in table from CIF Core dictionary named
'cif_core.dic' version 2.4.1 from 2010-06-29.

Automatic conversion script
Id: cif_fix_values 1646 2011-03-28 12:23:43Z adriana 
;
_cod_database_code 4320768

loop_
_symmetry_equiv_pos_as_xyz
'x, y, z'
'-x, y+1/2, -z+1/2'
'-x, -y, -z'
'x, -y-1/2, z-1/2'

loop_
_atom_site_label
_atom_site_type_symbol
_atom_site_fract_x
_atom_site_fract_y
_atom_site_fract_z
_atom_site_U_iso_or_equiv
_atom_site_adp_type
_atom_site_occupancy
_atom_site_symmetry_multiplicity
_atom_site_calc_flag
_atom_site_refinement_flags
_atom_site_disorder_assembly
_atom_site_disorder_group
Ag Ag 0.37356(3) 0.98241(3) 0.57928(2) 0.05944(14) Uani 1 1 d . . .
N1 N 0.2073(2) 0.8117(2) 0.53398(16) 0.0398(5) Uani 1 1 d . . .
N2 N -0.2316(3) 0.8965(3) 0.4562(3) 0.0663(9) Uani 1 1 d . . .
N3 N 0.4293(3) 0.9192(3) 0.4087(2) 0.0739(10) Uani 1 1 d . . .
N4 N 0.4521(3) 0.8384(2) 0.6506(2) 0.0534(7) Uani 1 1 d . . .
C1 C 0.5780(3) 0.8282(3) 0.6780(3) 0.0647(10) Uani 1 1 d . . .
H1 H 0.6308 0.8884 0.6754 0.078 Uiso 1 1 calc R . .
C2 C 0.6334(4) 0.7357(4) 0.7092(3) 0.0679(11) Uani 1 1 d . . .
H2 H 0.7230 0.7315 0.7287 0.081 Uiso 1 1 calc R . .
C3 C 0.5604(4) 0.6505(4) 0.7123(3) 0.0675(11) Uani 1 1 d . . .
H3 H 0.5978 0.5847 0.7328 0.081 Uiso 1 1 calc R . .
C4 C 0.4291(3) 0.6588(3) 0.6850(2) 0.0544(8) Uani 1 1 d . . .
H4 H 0.3755 0.5991 0.6871 0.065 Uiso 1 1 calc R . .
C5 C 0.3791(3) 0.7542(3) 0.6554(2) 0.0457(7) Uani 1 1 d . . .
C6 C 0.2380(3) 0.7692(3) 0.6262(2) 0.0468(7) Uani 1 1 d . . .
H6A H 0.1962 0.7031 0.6286 0.056 Uiso 1 1 calc R . .
H6B H 0.2074 0.8160 0.6678 0.056 Uiso 1 1 calc R . .
C7 C 0.0846(3) 0.8626(3) 0.5149(2) 0.0443(7) Uani 1 1 d . . .
H7A H 0.0769 0.8967 0.4569 0.053 Uiso 1 1 calc R . .
H7B H 0.0818 0.9158 0.5599 0.053 Uiso 1 1 calc R . .
C8 C -0.0305(3) 0.7895(3) 0.5135(3) 0.0587(9) Uani 1 1 d . . .
H8A H -0.0252 0.7318 0.4732 0.070 Uiso 1 1 calc R . .
H8B H -0.0309 0.7620 0.5733 0.070 Uiso 1 1 calc R . .
C9 C -0.1463(3) 0.8479(3) 0.4831(3) 0.0541(8) Uani 1 1 d . . .
C10 C 0.2292(3) 0.7357(3) 0.4654(2) 0.0465(7) Uani 1 1 d . . .
H10A H 0.1590 0.6884 0.4540 0.056 Uiso 1 1 calc R . .
H10B H 0.3032 0.6955 0.4885 0.056 Uiso 1 1 calc R . .
C11 C 0.2466(3) 0.7871(3) 0.3765(2) 0.0535(8) Uani 1 1 d . . .
H11A H 0.2650 0.7345 0.3347 0.064 Uiso 1 1 calc R . .
H11B H 0.1699 0.8216 0.3499 0.064 Uiso 1 1 calc R . .
C12 C 0.3489(3) 0.8628(3) 0.3920(2) 0.0535(8) Uani 1 1 d . . .
C13 C 0.0578(5) 0.4761(4) 0.3018(5) 0.0920(18) Uani 1 1 d . . .
F1 F 0.1628(3) 0.5196(4) 0.2966(5) 0.169(2) Uani 1 1 d . . .
F2 F 0.0444(4) 0.3841(3) 0.2758(5) 0.210(3) Uani 1 1 d . . .
F3 F 0.0763(7) 0.4644(5) 0.3934(5) 0.222(3) Uani 1 1 d . . .
S1 S -0.07622(9) 0.55719(9) 0.26864(7) 0.0610(2) Uani 1 1 d . . .
O1 O -0.0499(5) 0.6489(4) 0.3149(4) 0.170(3) Uani 1 1 d . . .
O2 O -0.0820(6) 0.5580(6) 0.1741(3) 0.164(2) Uani 1 1 d . . .
O3 O -0.1787(4) 0.4980(4) 0.2858(4) 0.1286(18) Uani 1 1 d . . .
N5 N 0.4538(5) 0.5991(5) 0.3817(4) 0.127(2) Uani 1 1 d . . .
C14 C 0.5527(5) 0.6012(4) 0.4199(4) 0.0868(14) Uani 1 1 d . . .
C15 C 0.6799(6) 0.5998(7) 0.4684(5) 0.125(2) Uani 1 1 d . . .
H15A H 0.6951 0.5353 0.5014 0.150 Uiso 1 1 calc R . .
H15B H 0.6924 0.6575 0.5101 0.150 Uiso 1 1 calc R . .
H15C H 0.7374 0.6057 0.4260 0.150 Uiso 1 1 calc R . .

loop_
_atom_site_aniso_label
_atom_site_aniso_U_11
_atom_site_aniso_U_22
_atom_site_aniso_U_33
_atom_site_aniso_U_23
_atom_site_aniso_U_13
_atom_site_aniso_U_12
Ag 0.05086(18) 0.0534(2) 0.0716(2) 0.00471(13) 0.00333(13) 0.00504(11)
N1 0.0351(12) 0.0458(14) 0.0380(13) 0.0015(10) 0.0051(9) 0.0020(10)
N2 0.0439(15) 0.0535(19) 0.098(3) -0.0035(18) 0.0019(15) 0.0004(14)
N3 0.071(2) 0.088(3) 0.067(2) -0.0057(19) 0.0258(17) -0.022(2)
N4 0.0417(13) 0.0611(19) 0.0532(16) 0.0013(13) -0.0032(11) 0.0031(12)
C1 0.0430(18) 0.070(3) 0.075(3) 0.004(2) -0.0076(16) -0.0028(16)
C2 0.0467(19) 0.080(3) 0.071(2) 0.007(2) -0.0064(16) 0.0089(19)
C3 0.064(2) 0.072(3) 0.063(2) 0.013(2) 0.0009(18) 0.019(2)
C4 0.0551(19) 0.059(2) 0.0486(19) 0.0087(15) 0.0070(14) 0.0061(16)
C5 0.0439(16) 0.058(2) 0.0341(15) 0.0038(13) 0.0045(12) 0.0019(13)
C6 0.0433(15) 0.055(2) 0.0443(17) 0.0051(14) 0.0133(13) 0.0004(14)
C7 0.0360(14) 0.0397(16) 0.0562(18) 0.0031(13) 0.0054(12) 0.0009(12)
C8 0.0378(15) 0.0453(19) 0.092(3) 0.0080(18) 0.0072(16) 0.0008(14)
C9 0.0372(16) 0.0451(19) 0.078(2) 0.0006(17) 0.0041(15) -0.0043(14)
C10 0.0421(15) 0.0505(19) 0.0465(17) -0.0047(14) 0.0069(13) 0.0016(13)
C11 0.0460(17) 0.072(2) 0.0411(17) -0.0051(15) 0.0034(13) -0.0044(16)
C12 0.0563(19) 0.066(2) 0.0407(17) -0.0026(15) 0.0161(14) -0.0056(17)
C13 0.068(3) 0.060(3) 0.135(5) 0.006(3) -0.019(3) -0.004(2)
F1 0.0540(19) 0.146(4) 0.304(8) 0.019(4) 0.021(3) -0.0067(19)
F2 0.129(3) 0.087(3) 0.386(9) -0.070(4) -0.031(4) 0.037(2)
F3 0.234(7) 0.204(6) 0.185(5) 0.089(5) -0.090(5) 0.026(5)
S1 0.0554(5) 0.0619(6) 0.0632(6) 0.0018(5) 0.0034(4) 0.0008(4)
O1 0.141(4) 0.084(3) 0.253(7) -0.064(4) -0.054(4) 0.019(3)
O2 0.163(5) 0.255(7) 0.072(3) 0.042(4) 0.015(3) 0.036(5)
O3 0.070(2) 0.135(4) 0.183(5) 0.012(3) 0.028(3) -0.020(2)
N5 0.092(3) 0.133(5) 0.156(5) -0.017(4) 0.026(3) 0.023(3)
C14 0.079(3) 0.079(3) 0.108(4) -0.009(3) 0.031(3) -0.001(3)
C15 0.101(4) 0.143(6) 0.131(5) -0.004(5) 0.021(4) -0.030(4)

loop_
_atom_type_symbol
_atom_type_description
_atom_type_scat_dispersion_real
_atom_type_scat_dispersion_imag
_atom_type_scat_source
C C 0.0033 0.0016 'International Tables Vol C Tables 4.2.6.8 and 6.1.1.4'
H H 0.0000 0.0000 'International Tables Vol C Tables 4.2.6.8 and 6.1.1.4'
N N 0.0061 0.0033 'International Tables Vol C Tables 4.2.6.8 and 6.1.1.4'
O O 0.0106 0.0060 'International Tables Vol C Tables 4.2.6.8 and 6.1.1.4'
F F 0.0171 0.0103 'International Tables Vol C Tables 4.2.6.8 and 6.1.1.4'
S S 0.1246 0.1234 'International Tables Vol C Tables 4.2.6.8 and 6.1.1.4'
Ag Ag -0.8971 1.1015 'International Tables Vol C Tables 4.2.6.8 and 6.1.1.4'

loop_
_geom_angle_atom_site_label_1
_geom_angle_atom_site_label_2
_geom_angle_atom_site_label_3
_geom_angle
_geom_angle_site_symmetry_1
_geom_angle_site_symmetry_3
_geom_angle_publ_flag
N2 Ag N4 154.25(13) 3_576 . ?
N2 Ag N3 102.49(13) 3_576 3_676 ?
N4 Ag N3 97.84(13) . 3_676 ?
N2 Ag N1 95.81(10) 3_576 . ?
N4 Ag N1 69.45(9) . . ?
N3 Ag N1 156.78(11) 3_676 . ?
C7 N1 C10 114.2(2) . . ?
C7 N1 C6 113.7(2) . . ?
C10 N1 C6 112.1(3) . . ?
C7 N1 Ag 102.57(18) . . ?
C10 N1 Ag 120.61(18) . . ?
C6 N1 Ag 91.66(17) . . ?
C9 N2 Ag 167.6(3) . 3_576 ?
C12 N3 Ag 166.8(3) . 3_676 ?
C5 N4 C1 118.1(3) . . ?
C5 N4 Ag 120.8(2) . . ?
C1 N4 Ag 120.3(3) . . ?
N4 C1 C2 122.7(4) . . ?
C3 C2 C1 119.1(4) . . ?
C2 C3 C4 119.5(4) . . ?
C5 C4 C3 118.6(4) . . ?
N4 C5 C4 121.9(3) . . ?
N4 C5 C6 116.7(3) . . ?
C4 C5 C6 121.4(3) . . ?
N1 C6 C5 111.8(2) . . ?
N1 C7 C8 115.5(3) . . ?
C9 C8 C7 109.5(3) . . ?
N2 C9 C8 175.7(4) . . ?
N1 C10 C11 112.6(3) . . ?
C12 C11 C10 110.5(3) . . ?
N3 C12 C11 176.2(4) . . ?
F2 C13 F1 116.8(6) . . ?
F2 C13 F3 101.6(6) . . ?
F1 C13 F3 97.5(6) . . ?
F2 C13 S1 114.9(4) . . ?
F1 C13 S1 114.5(4) . . ?
F3 C13 S1 108.6(5) . . ?
O1 S1 O3 118.3(4) . . ?
O1 S1 O2 118.2(4) . . ?
O3 S1 O2 106.8(4) . . ?
O1 S1 C13 105.7(3) . . ?
O3 S1 C13 105.2(3) . . ?
O2 S1 C13 100.4(4) . . ?
N5 C14 C15 177.9(7) . . ?

loop_
_geom_bond_atom_site_label_1
_geom_bond_atom_site_label_2
_geom_bond_distance
_geom_bond_site_symmetry_2
_geom_bond_publ_flag
Ag N2 2.176(3) 3_576 ?
Ag N4 2.219(3) . ?
Ag N3 2.445(4) 3_676 ?
Ag N1 2.829(3) . ?
N1 C7 1.455(4) . ?
N1 C10 1.459(4) . ?
N1 C6 1.464(4) . ?
N2 C9 1.124(5) . ?
N2 Ag 2.176(3) 3_576 ?
N3 C12 1.121(5) . ?
N3 Ag 2.445(4) 3_676 ?
N4 C5 1.342(5) . ?
N4 C1 1.353(4) . ?
C1 C2 1.370(6) . ?
C2 C3 1.346(6) . ?
C3 C4 1.406(5) . ?
C4 C5 1.374(5) . ?
C5 C6 1.519(4) . ?
C7 C8 1.549(4) . ?
C8 C9 1.456(5) . ?
C10 C11 1.520(5) . ?
C11 C12 1.454(5) . ?
C13 F2 1.239(6) . ?
C13 F1 1.274(6) . ?
C13 F3 1.356(9) . ?
C13 S1 1.776(5) . ?
S1 O1 1.364(4) . ?
S1 O3 1.397(4) . ?
S1 O2 1.402(5) . ?
N5 C14 1.118(7) . ?
C14 C15 1.435(9) . ?
